data_4339902
loop_
_publ_author_name
'Zhou, Zhao-Hui'
'Deng, Yuan-Fu'
'Liu, Qiong-Xin'
'Zhang, Hua-Lin'
'Mak, Thomas C. W.'
'Chow, Yuan L.'

_publ_section_title
;
 Selective ligand conversion of ethylenediamine tetraacetate to its
 triacetate on peroxotitanate(IV).
;
_journal_issue 17
_journal_name_full 'Inorganic chemistry'
_journal_page_first 6846
_journal_page_last 6848
_journal_paper_doi 10.1021/ic701256e
_journal_volume 46
_journal_year 2007
_chemical_absolute_configuration rm
_chemical_formula_sum 'C4 H6 Na2 O6'
_chemical_formula_weight 196.07
_chemical_name_systematic
; 
 ? 
;
_space_group_IT_number 19
_symmetry_cell_setting orthorhombic
_symmetry_space_group_name_Hall 'P 2ac 2ab'
_symmetry_space_group_name_H-M 'P 21 21 21'
_atom_sites_solution_hydrogens geom
_atom_sites_solution_primary direct
_atom_sites_solution_secondary difmap
_audit_creation_method SHELXL-97
_cell_angle_alpha 90.00
_cell_angle_beta 90.00
_cell_angle_gamma 90.00
_cell_formula_units_Z 4
_cell_length_a 6.2573(4)
_cell_length_b 9.6814(6)
_cell_length_c 11.1333(7)
_cell_measurement_temperature 223(2)
_cell_volume 674.45(7)
_computing_structure_refinement 'SHELXL-97 (Sheldrick, 1997)'
_computing_structure_solution 'SHELXS-97 (Sheldrick, 1990)'
_diffrn_ambient_temperature 223(2)
_diffrn_measured_fraction_theta_full 0.951
_diffrn_measured_fraction_theta_max 0.951
_diffrn_radiation_monochromator graphite
_diffrn_radiation_source 'fine-focus sealed tube'
_diffrn_radiation_type MoK\a
_diffrn_radiation_wavelength 0.71073
_diffrn_reflns_av_R_equivalents 0.0793
_diffrn_reflns_av_sigmaI/netI 0.0525
_diffrn_reflns_limit_h_max 8
_diffrn_reflns_limit_h_min -8
_diffrn_reflns_limit_k_max 9
_diffrn_reflns_limit_k_min -12
_diffrn_reflns_limit_l_max 10
_diffrn_reflns_limit_l_min -14
_diffrn_reflns_number 3238
_diffrn_reflns_theta_full 28.25
_diffrn_reflns_theta_max 28.25
_diffrn_reflns_theta_min 2.79
_exptl_absorpt_coefficient_mu 0.283
_exptl_absorpt_correction_T_max 0.9150
_exptl_absorpt_correction_T_min 0.8809
_exptl_absorpt_correction_type multi-scan
_exptl_absorpt_process_details '(SADABS; Bruker, 2002)'
_exptl_crystal_density_diffrn 1.931
_exptl_crystal_density_method 'not measured'
_exptl_crystal_F_000 400
_exptl_crystal_size_max 0.46
_exptl_crystal_size_mid 0.39
_exptl_crystal_size_min 0.32
_refine_diff_density_max 0.372
_refine_diff_density_min -0.302
_refine_diff_density_rms 0.101
_refine_ls_abs_structure_details 'Flack H D (1983), Acta Cryst. A39, 876-881'
_refine_ls_abs_structure_Flack 0.0(3)
_refine_ls_extinction_method none
_refine_ls_goodness_of_fit_ref 1.098
_refine_ls_hydrogen_treatment mixed
_refine_ls_matrix_type full
_refine_ls_number_parameters 118
_refine_ls_number_reflns 1537
_refine_ls_number_restraints 4
_refine_ls_restrained_S_all 1.097
_refine_ls_R_factor_all 0.0356
_refine_ls_R_factor_gt 0.0354
_refine_ls_shift/su_max 0.000
_refine_ls_shift/su_mean 0.000
_refine_ls_structure_factor_coef Fsqd
_refine_ls_weighting_details 'calc w=1/[\s^2^(Fo^2^)+(0.0552P)^2^+0.1021P] where P=(Fo^2^+2Fc^2^)/3'
_refine_ls_weighting_scheme calc
_refine_ls_wR_factor_gt 0.0916
_refine_ls_wR_factor_ref 0.0918
_reflns_number_gt 1519
_reflns_number_total 1537
_reflns_threshold_expression >2sigma(I)
_cod_data_source_file ic701256e-file012.cif
_cod_data_source_block sad
_cod_depositor_comments
;
The following automatic conversions were performed:

'_symmetry_cell_setting' value 'Orthorhombic' changed to
'orthorhombic' according to
/usr/data/users/saulius/automatic-downloads/retrospective/ACS/lib/dictionaries/cif_core.dic
dictionary named 'cif_core.dic' version 2.4.2 from
2011-04-26.

'_exptl_absorpt_correction_type' value 'multi scan'
changed to 'multi-scan' according to
/usr/data/users/saulius/automatic-downloads/retrospective/ACS/lib/dictionaries/cif_core.dic
dictionary named 'cif_core.dic' version 2.4.2 from 2011-04-26.

Automatic conversion script
Id: cif_fix_values 2281 2013-09-26 08:29:07Z andrius 
;
_cod_database_code 4339902

loop_
_symmetry_equiv_pos_as_xyz
'x, y, z'
'-x+1/2, -y, z+1/2'
'x+1/2, -y+1/2, -z'
'-x, y+1/2, -z+1/2'

loop_
_atom_site_label
_atom_site_type_symbol
_atom_site_fract_x
_atom_site_fract_y
_atom_site_fract_z
_atom_site_U_iso_or_equiv
_atom_site_adp_type
_atom_site_occupancy
_atom_site_symmetry_multiplicity
_atom_site_calc_flag
_atom_site_refinement_flags
Na1 Na 1.03063(12) -0.65295(8) -0.60112(6) 0.01810(18) Uani 1 1 d .
Na2 Na 1.20825(11) -0.44030(7) -0.78080(6) 0.01722(19) Uani 1 1 d .
O1 O 1.17354(19) -0.68422(13) -0.79982(11) 0.0157(3) Uani 1 1 d D
H1 H 1.102(4) -0.746(2) -0.8351(19) 0.019 Uiso 1 1 d D
O2 O 1.4193(2) -0.58049(14) -0.63659(10) 0.0198(3) Uani 1 1 d .
O3 O 1.7018(2) -0.70732(13) -0.68847(12) 0.0201(3) Uani 1 1 d .
O4 O 1.4864(2) -0.59912(13) -1.09573(10) 0.0166(3) Uani 1 1 d .
O5 O 1.4870(2) -0.49070(13) -0.92137(11) 0.0178(3) Uani 1 1 d .
C1 C 1.3829(2) -0.74091(17) -0.79736(13) 0.0133(3) Uani 1 1 d .
H1A H 1.3694 -0.8390 -0.7734 0.016 Uiso 1 1 calc R
C2 C 1.5135(3) -0.66826(17) -0.70062(14) 0.0145(3) Uani 1 1 d .
C3 C 1.4874(3) -0.73800(16) -0.92014(14) 0.0147(3) Uani 1 1 d .
H3A H 1.4152 -0.8055 -0.9717 0.018 Uiso 1 1 calc R
H3B H 1.6364 -0.7675 -0.9116 0.018 Uiso 1 1 calc R
C4 C 1.4839(3) -0.59874(17) -0.98265(14) 0.0136(3) Uani 1 1 d .
O1W O 1.0771(2) -0.89613(14) -0.58592(11) 0.0205(3) Uani 1 1 d D
H1W H 1.029(3) -0.911(3) -0.5158(12) 0.025 Uiso 1 1 d D
H2W H 1.206(2) -0.924(3) -0.590(2) 0.025 Uiso 1 1 d D

loop_
_atom_site_aniso_label
_atom_site_aniso_U_11
_atom_site_aniso_U_22
_atom_site_aniso_U_33
_atom_site_aniso_U_23
_atom_site_aniso_U_13
_atom_site_aniso_U_12
Na1 0.0207(3) 0.0178(3) 0.0158(3) -0.0032(2) 0.0011(3) -0.0002(3)
Na2 0.0202(3) 0.0166(4) 0.0149(3) 0.0007(2) 0.0012(3) 0.0008(3)
O1 0.0127(5) 0.0195(6) 0.0148(5) -0.0022(4) -0.0009(4) -0.0012(4)
O2 0.0212(6) 0.0245(6) 0.0136(6) -0.0062(5) -0.0030(4) 0.0047(5)
O3 0.0172(6) 0.0216(6) 0.0216(6) -0.0039(5) -0.0042(5) 0.0012(5)
O4 0.0216(6) 0.0183(6) 0.0099(5) 0.0004(4) 0.0001(4) 0.0023(5)
O5 0.0231(6) 0.0165(5) 0.0138(5) -0.0014(5) 0.0019(5) -0.0027(5)
C1 0.0142(7) 0.0163(7) 0.0093(6) 0.0005(5) -0.0002(6) 0.0007(6)
C2 0.0170(7) 0.0154(7) 0.0109(6) 0.0027(5) -0.0011(5) -0.0003(6)
C3 0.0196(7) 0.0147(7) 0.0097(6) 0.0008(6) 0.0009(6) 0.0022(6)
C4 0.0122(6) 0.0165(7) 0.0121(6) 0.0005(6) 0.0008(5) 0.0012(6)
O1W 0.0220(6) 0.0255(7) 0.0141(5) 0.0035(5) 0.0014(5) 0.0023(5)

loop_
_atom_type_symbol
_atom_type_description
_atom_type_scat_dispersion_real
_atom_type_scat_dispersion_imag
_atom_type_scat_source
C C 0.0033 0.0016 'International Tables Vol C Tables 4.2.6.8 and 6.1.1.4'
H H 0.0000 0.0000 'International Tables Vol C Tables 4.2.6.8 and 6.1.1.4'
O O 0.0106 0.0060 'International Tables Vol C Tables 4.2.6.8 and 6.1.1.4'
Na Na 0.0362 0.0249 'International Tables Vol C Tables 4.2.6.8 and 6.1.1.4'

loop_
_geom_angle_atom_site_label_1
_geom_angle_atom_site_label_2
_geom_angle_atom_site_label_3
_geom_angle
_geom_angle_site_symmetry_1
_geom_angle_site_symmetry_3
O3 Na1 O1W 85.08(5) 1_455 .
O3 Na1 O1 85.19(5) 1_455 .
O1W Na1 O1 84.00(5) . .
O3 Na1 O5 115.48(5) 1_455 2_745
O1W Na1 O5 120.77(5) . 2_745
O1 Na1 O5 147.47(5) . 2_745
O3 Na1 O4 101.36(5) 1_455 2_745
O1W Na1 O4 172.88(6) . 2_745
O1 Na1 O4 99.47(5) . 2_745
O5 Na1 O4 53.74(4) 2_745 2_745
O3 Na1 O2 146.48(5) 1_455 .
O1W Na1 O2 99.56(5) . .
O1 Na1 O2 62.60(4) . .
O5 Na1 O2 90.77(5) 2_745 .
O4 Na1 O2 76.80(5) 2_745 .
O3 Na1 C4 111.55(5) 1_455 2_745
O1W Na1 C4 147.17(5) . 2_745
O1 Na1 C4 124.08(5) . 2_745
O5 Na1 C4 26.76(4) 2_745 2_745
O4 Na1 C4 27.01(4) 2_745 2_745
O2 Na1 C4 82.17(5) . 2_745
O3 Na1 Na2 101.43(4) 1_455 .
O1W Na1 Na2 131.62(4) . .
O1 Na1 Na2 49.63(3) . .
O5 Na1 Na2 99.68(4) 2_745 .
O4 Na1 Na2 50.48(3) 2_745 .
O2 Na1 Na2 51.24(3) . .
C4 Na1 Na2 74.52(4) 2_745 .
O3 Na1 Na2 43.27(3) 1_455 4_743
O1W Na1 Na2 43.59(4) . 4_743
O1 Na1 Na2 72.94(4) . 4_743
O5 Na1 Na2 139.38(4) 2_745 4_743
O4 Na1 Na2 143.38(4) 2_745 4_743
O2 Na1 Na2 125.33(4) . 4_743
C4 Na1 Na2 152.05(4) 2_745 4_743
Na2 Na1 Na2 116.87(2) . 4_743
O3 Na1 Na2 140.98(4) 1_455 2_745
O1W Na1 Na2 96.28(4) . 2_745
O1 Na1 Na2 133.80(4) . 2_745
O5 Na1 Na2 33.25(3) 2_745 2_745
O4 Na1 Na2 76.82(3) 2_745 2_745
O2 Na1 Na2 71.93(3) . 2_745
C4 Na1 Na2 52.75(3) 2_745 2_745
Na2 Na1 Na2 106.21(2) . 2_745
Na2 Na1 Na2 134.45(2) 4_743 2_745
O3 Na2 O1W 85.16(5) 4_853 4_753
O3 Na2 O1 163.95(6) 4_853 .
O1W Na2 O1 93.14(5) 4_753 .
O3 Na2 O5 85.76(5) 4_853 .
O1W Na2 O5 100.20(5) 4_753 .
O1 Na2 O5 78.82(5) . .
O3 Na2 O4 95.33(5) 4_853 2_745
O1W Na2 O4 97.23(5) 4_753 2_745
O1 Na2 O4 100.72(5) . 2_745
O5 Na2 O4 162.56(5) . 2_745
O3 Na2 O2 119.44(5) 4_853 .
O1W Na2 O2 155.22(5) 4_753 .
O1 Na2 O2 64.14(5) . .
O5 Na2 O2 85.62(5) . .
O4 Na2 O2 78.68(4) 2_745 .
O3 Na2 C2 125.94(5) 4_853 .
O1W Na2 C2 142.01(5) 4_753 .
O1 Na2 C2 50.65(4) . .
O5 Na2 C2 65.66(5) . .
O4 Na2 C2 100.35(5) 2_745 .
O2 Na2 C2 23.46(4) . .
O3 Na2 Na1 145.40(5) 4_853 .
O1W Na2 Na1 104.87(4) 4_753 .
O1 Na2 Na1 50.32(3) . .
O5 Na2 Na1 123.48(4) . .
O4 Na2 Na1 51.06(3) 2_745 .
O2 Na2 Na1 53.58(4) . .
C2 Na2 Na1 63.40(4) . .
O3 Na2 C1 143.56(5) 4_853 .
O1W Na2 C1 113.42(5) 4_753 .
O1 Na2 C1 25.82(4) . .
O5 Na2 C1 61.00(4) . .
O4 Na2 C1 111.95(5) 2_745 .
O2 Na2 C1 48.76(4) . .
C2 Na2 C1 28.60(4) . .
Na1 Na2 C1 62.62(3) . .
O3 Na2 Na1 42.94(3) 4_853 4_753
O1W Na2 Na1 44.00(4) 4_753 4_753
O1 Na2 Na1 137.10(4) . 4_753
O5 Na2 Na1 103.47(4) . 4_753
O4 Na2 Na1 88.80(4) 2_745 4_753
O2 Na2 Na1 157.75(4) . 4_753
C2 Na2 Na1 166.88(4) . 4_753
Na1 Na2 Na1 129.49(2) . 4_753
C1 Na2 Na1 152.95(4) . 4_753
O3 Na2 Na1 63.80(4) 4_853 2_744
O1W Na2 Na1 73.11(4) 4_753 2_744
O1 Na2 Na1 100.41(4) . 2_744
O5 Na2 Na1 33.97(3) . 2_744
O4 Na2 Na1 157.19(4) 2_745 2_744
O2 Na2 Na1 118.66(4) . 2_744
C2 Na2 Na1 99.63(4) . 2_744
Na1 Na2 Na1 150.73(2) . 2_744
C1 Na2 Na1 90.84(3) . 2_744
Na1 Na2 Na1 69.786(18) 4_753 2_744
C1 O1 Na2 107.30(9) . .
C1 O1 Na1 111.95(9) . .
Na2 O1 Na1 80.05(4) . .
C2 O2 Na2 104.61(10) . .
C2 O2 Na1 110.34(11) . .
Na2 O2 Na1 75.18(4) . .
C2 O3 Na1 144.15(12) . 1_655
C2 O3 Na2 120.15(11) . 4_843
Na1 O3 Na2 93.79(5) 1_655 4_843
C4 O4 Na2 147.50(11) . 2_744
C4 O4 Na1 91.21(10) . 2_744
Na2 O4 Na1 78.46(4) 2_744 2_744
C4 O5 Na2 121.08(11) . .
C4 O5 Na1 91.64(10) . 2_744
Na2 O5 Na1 112.77(6) . 2_744
O1 C1 C3 111.92(12) . .
O1 C1 C2 109.26(13) . .
C3 C1 C2 113.42(14) . .
O1 C1 Na2 46.88(7) . .
C3 C1 Na2 100.80(9) . .
C2 C1 Na2 73.44(9) . .
O3 C2 O2 126.00(16) . .
O3 C2 C1 116.38(15) . .
O2 C2 C1 117.51(15) . .
O3 C2 Na2 147.53(12) . .
O2 C2 Na2 51.92(8) . .
C1 C2 Na2 77.96(9) . .
C1 C3 C4 115.09(13) . .
O5 C4 O4 123.26(15) . .
O5 C4 C3 119.56(14) . .
O4 C4 C3 117.12(14) . .
O5 C4 Na1 61.59(9) . 2_744
O4 C4 Na1 61.79(8) . 2_744
C3 C4 Na1 178.46(12) . 2_744
Na2 O1W Na1 92.42(5) 4_743 .

loop_
_geom_bond_atom_site_label_1
_geom_bond_atom_site_label_2
_geom_bond_distance
_geom_bond_site_symmetry_2
Na1 O3 2.3357(15) 1_455
Na1 O1W 2.3782(14) .
Na1 O1 2.4052(14) .
Na1 O5 2.4395(14) 2_745
Na1 O4 2.4434(13) 2_745
Na1 O2 2.5620(16) .
Na1 C4 2.7722(17) 2_745
Na1 Na2 3.0782(10) .
Na1 Na2 3.4208(10) 4_743
Na1 Na2 4.0253(10) 2_745
Na2 O3 2.3497(14) 4_853
Na2 O1W 2.3606(15) 4_753
Na2 O1 2.3808(13) .
Na2 O5 2.3939(14) .
Na2 O4 2.4236(13) 2_745
Na2 O2 2.4828(15) .
Na2 C2 3.0521(17) .
Na2 C1 3.1141(18) .
Na2 Na1 3.4208(10) 4_753
Na2 Na1 4.0253(10) 2_744
O1 C1 1.4204(19) .
O2 C2 1.256(2) .
O3 C2 1.245(2) .
O3 Na1 2.3357(14) 1_655
O3 Na2 2.3497(14) 4_843
O4 C4 1.2591(19) .
O4 Na2 2.4235(13) 2_744
O4 Na1 2.4434(13) 2_744
O5 C4 1.249(2) .
O5 Na1 2.4395(14) 2_744
C1 C3 1.516(2) .
C1 C2 1.524(2) .
C3 C4 1.517(2) .
C4 Na1 2.7722(17) 2_744
O1W Na2 2.3606(15) 4_743
